data_7227984
loop_
_publ_author_name
'Martins, Vin\'icius'
'Camargos-Resende, Jackson A. L.'
'Machado Ronconi, C\'elia'

_publ_section_title
;
 A series of coordination networks constructed from the rigid ligand
 4,4'-ethynylenedibenzoate: topological diversity, entanglement,
 supramolecular interactions and photophysical properties
;
_journal_name_full CrystEngComm
_journal_paper_doi 10.1039/C7CE00306D
_journal_year 2017
_chemical_formula_moiety 'C48 H32 Gd2 O16'
_chemical_formula_sum 'C48 H32 Gd2 O16'
_chemical_formula_weight 1179.23
_space_group_crystal_system monoclinic
_space_group_IT_number 15
_space_group_name_Hall '-C 2yc'
_space_group_name_H-M_alt 'C 1 2/c 1'
_symmetry_space_group_name_Hall '-C 2yc'
_symmetry_space_group_name_H-M 'C 1 2/c 1'
_atom_sites_solution_hydrogens mixed
_audit_creation_method SHELXL-2016/6
_audit_update_record
;
2017-03-09 deposited with the CCDC.
2017-04-03 downloaded from the CCDC.
;
_cell_angle_alpha 90
_cell_angle_beta 132.068(3)
_cell_angle_gamma 90
_cell_formula_units_Z 8
_cell_length_a 35.067(3)
_cell_length_b 24.035(3)
_cell_length_c 26.081(3)
_cell_measurement_reflns_used 9783
_cell_measurement_temperature 150(2)
_cell_measurement_theta_max 25.68
_cell_measurement_theta_min 2.50
_cell_measurement_wavelength 0.71073
_cell_volume 16318(3)
_computing_cell_refinement 'Bruker SAINT'
_computing_data_collection 'Bruker APEX2'
_computing_data_reduction 'Bruker SAINT'
_computing_structure_refinement 'SHELXL-2016/6 (Sheldrick, 2016)'
_computing_structure_solution 'SHELXS-97 (Sheldrick, 1990)'
_diffrn_ambient_temperature 150(2)
_diffrn_detector 'Photon 100 detector'
_diffrn_detector_type 'CMOS area detector'
_diffrn_measured_fraction_theta_full 0.991
_diffrn_measured_fraction_theta_max 0.991
_diffrn_measurement_device 'Bruker D8 Venture diffractometer'
_diffrn_measurement_method '\f and \w scans'
_diffrn_radiation_monochromator 'Quazar multilayer mirror'
_diffrn_radiation_probe x-ray
_diffrn_radiation_type MoK\a
_diffrn_radiation_wavelength 0.71073
_diffrn_reflns_av_R_equivalents 0.0675
_diffrn_reflns_av_unetI/netI 0.0631
_diffrn_reflns_Laue_measured_fraction_full 0.991
_diffrn_reflns_Laue_measured_fraction_max 0.991
_diffrn_reflns_limit_h_max 42
_diffrn_reflns_limit_h_min -42
_diffrn_reflns_limit_k_max 28
_diffrn_reflns_limit_k_min -24
_diffrn_reflns_limit_l_max 30
_diffrn_reflns_limit_l_min -31
_diffrn_reflns_number 57138
_diffrn_reflns_point_group_measured_fraction_full 0.991
_diffrn_reflns_point_group_measured_fraction_max 0.991
_diffrn_reflns_theta_full 25.242
_diffrn_reflns_theta_max 25.350
_diffrn_reflns_theta_min 2.006
_diffrn_source 'Microfocus sealed tube'
_diffrn_source_type 'Incoatec I\ms'
_exptl_absorpt_correction_T_max 0.964
_exptl_absorpt_correction_T_min 0.679
_exptl_absorpt_correction_type multi-scan
_exptl_absorpt_process_details
;
SADABS-2008/1 (Bruker, 2008/1) was used for absorption correction. 
wR2(int) was 0.0927 before and 0.0685 after correction. The Ratio 
of minimum to maximum transmission is 0.8418. The \l/2 correction 
factor is 0.0015.
;
_exptl_crystal_colour transluscent
_exptl_crystal_density_diffrn 0.960
_exptl_crystal_description plate
_exptl_crystal_F_000 4608
_exptl_crystal_size_max 0.240
_exptl_crystal_size_mid 0.207
_exptl_crystal_size_min 0.022
_refine_diff_density_max 6.437
_refine_diff_density_min -3.646
_refine_diff_density_rms 0.273
_refine_ls_extinction_coef 0.00200(16)
_refine_ls_extinction_expression Fc^*^=kFc[1+0.001xFc^2^\l^3^/sin(2\q)]^-1/4^
_refine_ls_extinction_method 'SHELXL-2016/6 (Sheldrick 2016)'
_refine_ls_goodness_of_fit_ref 1.061
_refine_ls_hydrogen_treatment constr
_refine_ls_matrix_type full
_refine_ls_number_parameters 596
_refine_ls_number_reflns 14827
_refine_ls_number_restraints 354
_refine_ls_restrained_S_all 1.050
_refine_ls_R_factor_all 0.1879
_refine_ls_R_factor_gt 0.1425
_refine_ls_shift/su_max 0.000
_refine_ls_shift/su_mean 0.000
_refine_ls_structure_factor_coef Fsqd
_refine_ls_weighting_details 'w=1/[\s^2^(Fo^2^)+(0.1857P)^2^+1224.0374P] where P=(Fo^2^+2Fc^2^)/3'
_refine_ls_weighting_scheme calc
_refine_ls_wR_factor_gt 0.3835
_refine_ls_wR_factor_ref 0.4313
_reflns_Friedel_coverage 0.000
_reflns_number_gt 9365
_reflns_number_total 14827
_reflns_threshold_expression 'I > 2\s(I)'
_cod_data_source_file c7ce00306d2.cif
_cod_data_source_block shelx
_cod_original_cell_volume 16319(3)
_cod_database_code 7227984
_shelx_shelxl_version_number 2016/6
_shelx_space_group_comment
;
The symmetry employed for this shelxl refinement is uniquely defined
by the following loop, which should always be used as a source of
symmetry information in preference to the above space-group names.
They are only intended as comments.
;

loop_
_space_group_symop_operation_xyz
'x, y, z'
'-x, y, -z+1/2'
'x+1/2, y+1/2, z'
'-x+1/2, y+1/2, -z+1/2'
'-x, -y, -z'
'x, -y, z-1/2'
'-x+1/2, -y+1/2, -z'
'x+1/2, -y+1/2, z-1/2'

loop_
_atom_site_label
_atom_site_type_symbol
_atom_site_fract_x
_atom_site_fract_y
_atom_site_fract_z
_atom_site_U_iso_or_equiv
_atom_site_adp_type
_atom_site_occupancy
_atom_site_site_symmetry_order
_atom_site_calc_flag
_atom_site_refinement_flags_posn
_atom_site_refinement_flags_adp
Gd1 Gd 0.40547(4) 0.23478(4) 0.39978(6) 0.0532(4) Uani 1 1 d . .
Gd2 Gd 0.24023(4) 0.26517(4) 0.26238(5) 0.0515(4) Uani 1 1 d . .
O1W1 O 0.4648(9) 0.2088(11) 0.5173(17) 0.214(19) Uani 1 1 d . .
H111 H 0.480612 0.230228 0.553360 0.321 Uiso 1 1 d R U
H112 H 0.473142 0.174698 0.534060 0.321 Uiso 1 1 d R U
O1W2 O 0.4758(6) 0.2997(11) 0.4582(14) 0.165(13) Uani 1 1 d . .
H121 H 0.499865 0.302374 0.502645 0.247 Uiso 1 1 d R U
H122 H 0.481005 0.322494 0.439464 0.247 Uiso 1 1 d R U
O1W3 O 0.1783(8) 0.2869(9) 0.1383(10) 0.164(13) Uani 1 1 d . .
H131 H 0.168853 0.320082 0.121259 0.246 Uiso 1 1 d R U
H132 H 0.163133 0.263802 0.105619 0.246 Uiso 1 1 d R U
O1W4 O 0.1714(9) 0.1977(11) 0.214(2) 0.29(3) Uani 1 1 d . .
H141 H 0.169477 0.176048 0.242688 0.439 Uiso 1 1 d R U
H142 H 0.146207 0.190928 0.175848 0.439 Uiso 1 1 d R U
O1 O 0.3572(8) 0.1769(7) 0.4092(10) 0.091(5) Uani 1 1 d . .
O2 O 0.2728(8) 0.1917(6) 0.3402(10) 0.092(5) Uani 1 1 d . .
O3 O 0.3432(8) -0.2025(7) 0.7859(8) 0.087(6) Uani 1 1 d . .
O4 O 0.2551(8) -0.1992(6) 0.7144(8) 0.092(6) Uani 1 1 d . .
O5 O 0.3728(7) 0.3103(7) 0.3270(9) 0.088(5) Uani 1 1 d . .
O6 O 0.2858(7) 0.3186(6) 0.2450(8) 0.073(4) Uani 1 1 d . .
O7 O 0.3863(6) 0.7043(6) -0.0487(8) 0.072(4) Uani 1 1 d . .
O8 O 0.3032(7) 0.6955(7) -0.1332(8) 0.076(4) Uani 1 1 d . .
O9 O 0.4409(6) 0.1438(6) 0.4066(8) 0.072(4) Uani 1 1 d . .
O10 O 0.4530(8) 0.2108(9) 0.3670(14) 0.129(9) Uani 1 1 d . .
O11 O 0.6967(6) -0.1494(6) 0.2488(8) 0.073(4) Uani 1 1 d . .
O12 O 0.6991(8) -0.2160(7) 0.3125(13) 0.108(7) Uani 1 1 d . .
C1 C 0.3124(12) 0.1656(9) 0.3845(14) 0.077(5) Uani 1 1 d . .
C2 C 0.3108(10) 0.1208(10) 0.4231(13) 0.075(6) Uani 1 1 d . .
C3 C 0.3019(13) -0.1493(11) 0.6879(15) 0.094(7) Uani 1 1 d . .
C4 C 0.2674(11) 0.1145(11) 0.4133(16) 0.094(9) Uani 1 1 d . .
H4 H 0.238981 0.137093 0.381757 0.113 Uiso 1 1 calc R U
C5 C 0.3493(11) 0.0834(10) 0.4655(14) 0.082(7) Uani 1 1 d . .
H5 H 0.379081 0.087444 0.472879 0.099 Uiso 1 1 calc R U
C6 C 0.2656(12) 0.0747(12) 0.4504(18) 0.107(11) Uani 1 1 d . .
H6 H 0.237229 0.074687 0.446425 0.129 Uiso 1 1 calc R U
C7 C 0.3474(10) 0.0421(10) 0.4965(13) 0.074(6) Uani 1 1 d . .
H7 H 0.373955 0.016279 0.521817 0.089 Uiso 1 1 calc R U
C8 C 0.3020(12) 0.0364(11) 0.4912(17) 0.097(9) Uani 1 1 d . .
C9 C 0.3030(11) -0.0045(9) 0.5302(13) 0.075(7) Uani 1 1 d . .
C10 C 0.3002(13) -0.0384(10) 0.5607(16) 0.093(8) Uani 1 1 d . .
C11 C 0.2535(15) -0.0917(13) 0.5833(17) 0.117(10) Uani 1 1 d . .
H11 H 0.221991 -0.077777 0.543962 0.140 Uiso 1 1 calc R U
C12 C 0.3444(15) -0.0978(11) 0.6580(19) 0.112(9) Uani 1 1 d . .
H12 H 0.374809 -0.088997 0.668691 0.134 Uiso 1 1 calc R U
C13 C 0.2979(14) -0.0773(11) 0.5984(17) 0.098(7) Uani 1 1 d . .
C14 C 0.2561(14) -0.1268(12) 0.6267(15) 0.101(8) Uani 1 1 d . .
H14 H 0.225498 -0.136607 0.615050 0.122 Uiso 1 1 calc R U
C15 C 0.3450(15) -0.1323(13) 0.7023(19) 0.113(9) Uani 1 1 d . .
H15 H 0.376590 -0.143885 0.743516 0.135 Uiso 1 1 calc R U
C16 C 0.3022(11) -0.1878(9) 0.7344(11) 0.065(6) Uani 1 1 d . .
C17 C 0.3310(10) 0.3316(9) 0.2713(13) 0.068(5) Uani 1 1 d . .
C18 C 0.3368(11) 0.3703(10) 0.2338(14) 0.081(7) Uani 1 1 d . .
C19 C 0.2928(13) 0.3925(12) 0.1730(16) 0.108(10) Uani 1 1 d . .
H19 H 0.261010 0.382113 0.157613 0.130 Uiso 1 1 calc R U
C20 C 0.3806(18) 0.388(2) 0.252(3) 0.23(3) Uani 1 1 d . .
H20 H 0.410685 0.373848 0.293314 0.271 Uiso 1 1 calc R U
C21 C 0.2948(15) 0.4317(15) 0.1328(17) 0.127(12) Uani 1 1 d . .
H21 H 0.265506 0.450369 0.095466 0.152 Uiso 1 1 calc R U
C22 C 0.3861(16) 0.4228(19) 0.219(2) 0.170(19) Uani 1 1 d . .
H22 H 0.418042 0.435940 0.237075 0.204 Uiso 1 1 calc R U
C23 C 0.3377(16) 0.4395(13) 0.150(2) 0.116(10) Uani 1 1 d . .
C24 C 0.3483(16) 0.4825(13) 0.117(2) 0.130(13) Uani 1 1 d . .
C25 C 0.3470(15) 0.5138(11) 0.0803(19) 0.111(11) Uani 1 1 d . .
C26 C 0.3449(15) 0.5559(12) 0.0397(19) 0.097(10) Uani 1 1 d . .
C27 C 0.3025(16) 0.5681(12) -0.025(2) 0.110(11) Uani 1 1 d . .
H27 H 0.272513 0.548220 -0.046003 0.132 Uiso 1 1 calc R U
C28 C 0.3908(15) 0.5832(13) 0.0684(17) 0.113(11) Uani 1 1 d . .
H28 H 0.421102 0.573256 0.112198 0.136 Uiso 1 1 calc R U
C29 C 0.3024(12) 0.6094(12) -0.0620(16) 0.093(7) Uani 1 1 d . .
H29 H 0.271625 0.619511 -0.105157 0.111 Uiso 1 1 calc R U
C30 C 0.3916(12) 0.6244(11) 0.0324(12) 0.084(6) Uani 1 1 d . .
H30 H 0.421645 0.644504 0.053735 0.101 Uiso 1 1 calc R U
C31 C 0.3477(10) 0.6362(9) -0.0356(11) 0.071(5) Uani 1 1 d . .
C32 C 0.3480(9) 0.6805(9) -0.0721(10) 0.059(4) Uani 1 1 d . .
C33 C 0.4613(12) 0.1654(12) 0.3848(18) 0.113(11) Uani 1 1 d . .
C34 C 0.4831(12) 0.1202(14) 0.3687(17) 0.111(10) Uani 1 1 d . .
C35 C 0.5058(15) 0.1385(15) 0.343(2) 0.136(14) Uani 1 1 d . .
H35 H 0.503085 0.175927 0.331435 0.163 Uiso 1 1 calc R U
C36 C 0.4863(9) 0.0669(11) 0.3814(11) 0.076(6) Uani 1 1 d . .
H36 H 0.471644 0.054710 0.398633 0.091 Uiso 1 1 calc R U
C37 C 0.5313(15) 0.1040(15) 0.333(2) 0.142(14) Uani 1 1 d . .
H37 H 0.548890 0.118021 0.320426 0.170 Uiso 1 1 calc R U
C38 C 0.5099(10) 0.0260(12) 0.3716(12) 0.088(8) Uani 1 1 d . .
H38 H 0.512120 -0.011156 0.383385 0.105 Uiso 1 1 calc R U
C39 C 0.5302(11) 0.0459(12) 0.3422(15) 0.097(9) Uani 1 1 d . .
C40 C 0.5599(11) 0.0114(13) 0.3353(14) 0.101(10) Uani 1 1 d . .
C41 C 0.5795(11) -0.0220(14) 0.3255(16) 0.114(11) Uani 1 1 d . .
C42 C 0.6035(10) -0.0604(12) 0.3116(14) 0.088(8) Uani 1 1 d . .
C43 C 0.6218(11) -0.1104(12) 0.3444(16) 0.097(10) Uani 1 1 d . .
H43 H 0.615341 -0.122062 0.371997 0.117 Uiso 1 1 calc R U
C44 C 0.6169(11) -0.0412(12) 0.2737(15) 0.092(9) Uani 1 1 d . .
H44 H 0.609530 -0.004826 0.257324 0.110 Uiso 1 1 calc R U
C45 C 0.6505(11) -0.1448(12) 0.3369(17) 0.103(10) Uani 1 1 d . .
H45 H 0.663539 -0.178848 0.359397 0.123 Uiso 1 1 calc R U
C46 C 0.6408(11) -0.0771(11) 0.2616(15) 0.093(9) Uani 1 1 d . .
H46 H 0.644391 -0.067331 0.230513 0.111 Uiso 1 1 calc R U
C47 C 0.6586(10) -0.1255(10) 0.2944(15) 0.079(7) Uani 1 1 d . .
C48 C 0.6854(12) -0.1686(11) 0.2821(17) 0.095(9) Uani 1 1 d . .

loop_
_atom_site_aniso_label
_atom_site_aniso_U_11
_atom_site_aniso_U_22
_atom_site_aniso_U_33
_atom_site_aniso_U_23
_atom_site_aniso_U_13
_atom_site_aniso_U_12
Gd1 0.0520(6) 0.0445(6) 0.0696(7) 0.0126(4) 0.0434(6) 0.0200(4)
Gd2 0.0537(6) 0.0443(6) 0.0625(7) 0.0109(4) 0.0414(5) 0.0189(4)
O1W1 0.118(19) 0.14(2) 0.26(3) -0.16(2) 0.08(2) -0.024(16)
O1W2 0.026(8) 0.15(2) 0.20(3) 0.028(19) 0.027(12) 0.006(11)
O1W3 0.105(16) 0.100(15) 0.063(12) 0.016(11) -0.036(11) 0.028(13)
O1W4 0.063(14) 0.10(2) 0.48(6) -0.07(3) 0.08(3) 0.000(13)
O1 0.151(12) 0.075(10) 0.127(13) 0.007(10) 0.126(12) 0.008(10)
O2 0.158(13) 0.061(9) 0.136(13) 0.039(9) 0.131(12) 0.045(9)
O3 0.127(15) 0.090(12) 0.046(9) -0.006(8) 0.059(10) -0.035(11)
O4 0.159(18) 0.059(9) 0.060(9) -0.020(7) 0.074(11) -0.051(11)
O5 0.105(10) 0.104(13) 0.106(11) 0.058(10) 0.091(9) 0.043(10)
O6 0.107(9) 0.074(10) 0.083(10) 0.030(8) 0.081(9) 0.016(8)
O7 0.095(9) 0.064(9) 0.075(9) -0.002(7) 0.063(8) -0.021(7)
O8 0.094(9) 0.089(11) 0.060(7) -0.001(7) 0.058(7) -0.012(8)
O9 0.093(11) 0.067(9) 0.094(11) 0.034(8) 0.078(10) 0.039(8)
O10 0.131(16) 0.114(12) 0.21(2) 0.112(15) 0.145(18) 0.069(13)
O11 0.088(10) 0.073(9) 0.096(11) 0.019(8) 0.077(10) 0.036(8)
O12 0.136(16) 0.075(10) 0.21(2) 0.042(11) 0.154(17) 0.050(10)
C1 0.146(13) 0.054(11) 0.122(14) 0.026(9) 0.127(13) 0.034(10)
C2 0.110(14) 0.071(12) 0.106(16) 0.031(10) 0.099(14) 0.033(10)
C3 0.148(19) 0.069(15) 0.101(15) 0.022(13) 0.098(16) 0.014(14)
C4 0.123(16) 0.090(17) 0.14(2) 0.057(15) 0.118(18) 0.048(14)
C5 0.121(16) 0.076(13) 0.114(17) 0.031(12) 0.105(16) 0.039(12)
C6 0.124(19) 0.097(18) 0.17(3) 0.074(18) 0.13(2) 0.053(15)
C7 0.099(14) 0.077(13) 0.087(15) 0.028(11) 0.079(14) 0.037(12)
C8 0.139(19) 0.075(15) 0.16(2) 0.060(14) 0.13(2) 0.057(14)
C9 0.120(19) 0.057(11) 0.094(16) 0.021(10) 0.090(16) 0.029(12)
C10 0.17(2) 0.048(11) 0.128(19) 0.012(11) 0.12(2) 0.015(13)
C11 0.164(18) 0.12(2) 0.12(2) 0.051(17) 0.114(18) 0.013(18)
C12 0.166(18) 0.068(16) 0.16(2) 0.054(16) 0.133(17) 0.036(16)
C13 0.166(18) 0.068(14) 0.135(18) 0.031(13) 0.131(16) 0.033(14)
C14 0.155(18) 0.098(19) 0.098(15) 0.035(14) 0.104(15) 0.010(16)
C15 0.161(18) 0.10(2) 0.15(2) 0.063(18) 0.138(18) 0.054(17)
C16 0.116(19) 0.063(13) 0.043(11) -0.007(10) 0.065(14) -0.012(13)
C17 0.107(10) 0.056(11) 0.097(12) 0.039(9) 0.092(10) 0.033(9)
C18 0.129(17) 0.077(14) 0.109(15) 0.040(12) 0.108(15) 0.025(13)
C19 0.141(19) 0.11(2) 0.112(17) 0.058(16) 0.100(16) 0.015(17)
C20 0.19(4) 0.24(5) 0.37(7) 0.23(5) 0.23(5) 0.13(4)
C21 0.17(2) 0.15(3) 0.12(2) 0.07(2) 0.126(19) 0.03(2)
C22 0.16(2) 0.22(4) 0.22(3) 0.14(3) 0.17(2) 0.06(3)
C23 0.18(2) 0.092(19) 0.16(2) 0.043(18) 0.15(2) 0.031(19)
C24 0.21(3) 0.090(19) 0.22(3) 0.07(2) 0.20(3) 0.06(2)
C25 0.20(3) 0.065(15) 0.18(3) 0.038(16) 0.18(3) 0.041(18)
C26 0.16(3) 0.074(17) 0.14(3) 0.035(18) 0.13(3) 0.026(18)
C27 0.18(3) 0.083(17) 0.18(3) 0.013(18) 0.17(3) -0.001(18)
C28 0.16(3) 0.11(2) 0.096(19) 0.041(17) 0.10(2) 0.02(2)
C29 0.126(15) 0.095(17) 0.106(16) -0.004(13) 0.098(14) -0.024(14)
C30 0.135(15) 0.086(15) 0.069(9) 0.013(10) 0.084(10) 0.005(13)
C31 0.114(13) 0.067(12) 0.064(9) -0.004(8) 0.072(10) -0.021(10)
C32 0.089(9) 0.061(11) 0.050(8) -0.007(7) 0.055(7) -0.016(8)
C33 0.15(2) 0.116(14) 0.18(3) 0.103(17) 0.15(2) 0.102(16)
C34 0.13(2) 0.132(14) 0.15(2) 0.075(17) 0.13(2) 0.084(17)
C35 0.20(3) 0.132(19) 0.20(3) 0.10(2) 0.18(3) 0.11(2)
C36 0.080(14) 0.115(13) 0.064(13) 0.027(12) 0.061(12) 0.044(13)
C37 0.18(3) 0.134(16) 0.23(4) 0.10(2) 0.19(3) 0.10(2)
C38 0.106(18) 0.128(16) 0.081(15) 0.041(14) 0.085(15) 0.058(15)
C39 0.114(19) 0.124(15) 0.13(2) 0.069(16) 0.111(18) 0.078(16)
C40 0.13(2) 0.141(19) 0.099(18) 0.075(16) 0.101(18) 0.094(18)
C41 0.11(2) 0.16(2) 0.13(2) 0.075(18) 0.10(2) 0.10(2)
C42 0.087(16) 0.113(18) 0.112(19) 0.059(15) 0.087(16) 0.067(15)
C43 0.11(2) 0.12(2) 0.13(2) 0.045(19) 0.11(2) 0.054(18)
C44 0.12(2) 0.100(17) 0.12(2) 0.046(15) 0.109(19) 0.053(16)
C45 0.12(2) 0.101(19) 0.17(3) 0.078(18) 0.13(2) 0.064(17)
C46 0.12(2) 0.103(16) 0.12(2) 0.050(14) 0.110(19) 0.059(15)
C47 0.090(15) 0.073(12) 0.137(19) 0.032(12) 0.102(16) 0.029(11)
C48 0.13(2) 0.078(13) 0.15(2) 0.035(14) 0.13(2) 0.046(14)

loop_
_atom_type_symbol
_atom_type_description
_atom_type_scat_dispersion_real
_atom_type_scat_dispersion_imag
_atom_type_scat_source
C C 0.0033 0.0016 'International Tables Vol C Tables 4.2.6.8 and 6.1.1.4'
H H 0.0000 0.0000 'International Tables Vol C Tables 4.2.6.8 and 6.1.1.4'
Gd Gd -0.1653 3.9035 'International Tables Vol C Tables 4.2.6.8 and 6.1.1.4'
O O 0.0106 0.0060 'International Tables Vol C Tables 4.2.6.8 and 6.1.1.4'

loop_
_geom_angle_atom_site_label_1
_geom_angle_atom_site_label_2
_geom_angle_atom_site_label_3
_geom_angle
_geom_angle_site_symmetry_1
_geom_angle_site_symmetry_3
O5 Gd1 O1 124.3(7) . .
O5 Gd1 O3 71.9(7) . 6
O1 Gd1 O3 79.0(7) . 6
O5 Gd1 O1W1 143.0(8) . .
O1 Gd1 O1W1 77.0(9) . .
O3 Gd1 O1W1 145.1(7) 6 .
O5 Gd1 O7 78.8(6) . 6_566
O1 Gd1 O7 78.9(6) . 6_566
O3 Gd1 O7 123.1(6) 6 6_566
O1W1 Gd1 O7 76.4(6) . 6_566
O5 Gd1 O10 88.7(5) . .
O1 Gd1 O10 128.5(7) . .
O3 Gd1 O10 75.5(8) 6 .
O1W1 Gd1 O10 100.4(9) . .
O7 Gd1 O10 151.6(8) 6_566 .
O5 Gd1 O1W2 75.2(8) . .
O1 Gd1 O1W2 146.0(9) . .
O3 Gd1 O1W2 134.9(9) 6 .
O1W1 Gd1 O1W2 73.2(10) . .
O7 Gd1 O1W2 78.4(8) 6_566 .
O10 Gd1 O1W2 73.8(10) . .
O5 Gd1 O9 135.2(5) . .
O1 Gd1 O9 80.1(5) . .
O3 Gd1 O9 78.2(6) 6 .
O1W1 Gd1 O9 73.0(6) . .
O7 Gd1 O9 146.0(5) 6_566 .
O10 Gd1 O9 51.3(5) . .
O1W2 Gd1 O9 106.1(7) . .
O5 Gd1 C33 111.4(6) . .
O1 Gd1 C33 106.6(8) . .
O3 Gd1 C33 76.7(9) 6 .
O1W1 Gd1 C33 86.1(8) . .
O7 Gd1 C33 160.2(9) 6_566 .
O10 Gd1 C33 24.0(6) . .
O1W2 Gd1 C33 87.7(10) . .
O9 Gd1 C33 27.4(6) . .
O8 Gd2 O4 123.5(7) 6_566 6
O8 Gd2 O6 76.1(6) 6_566 .
O4 Gd2 O6 80.7(7) 6 .
O8 Gd2 O2 75.8(7) 6_566 .
O4 Gd2 O2 78.0(5) 6 .
O6 Gd2 O2 126.1(6) . .
O8 Gd2 O11 80.4(6) 6_566 3_455
O4 Gd2 O11 148.7(5) 6 3_455
O6 Gd2 O11 87.2(5) . 3_455
O2 Gd2 O11 131.1(5) . 3_455
O8 Gd2 O1W4 136.9(14) 6_566 .
O4 Gd2 O1W4 76.3(11) 6 .
O6 Gd2 O1W4 146.8(14) . .
O2 Gd2 O1W4 71.8(11) . .
O11 Gd2 O1W4 100.3(7) 3_455 .
O8 Gd2 O1W3 141.6(7) 6_566 .
O4 Gd2 O1W3 75.6(7) 6 .
O6 Gd2 O1W3 75.0(8) . .
O2 Gd2 O1W3 142.4(7) . .
O11 Gd2 O1W3 73.5(7) 3_455 .
O1W4 Gd2 O1W3 76.3(14) . .
O8 Gd2 O12 74.9(7) 6_566 3_455
O4 Gd2 O12 144.8(7) 6 3_455
O6 Gd2 O12 134.5(6) . 3_455
O2 Gd2 O12 78.7(5) . 3_455
O11 Gd2 O12 54.0(5) 3_455 3_455
O1W4 Gd2 O12 71.5(13) . 3_455
O1W3 Gd2 O12 109.5(9) . 3_455
O8 Gd2 C48 77.2(8) 6_566 3_455
O4 Gd2 C48 158.8(9) 6 3_455
O6 Gd2 C48 111.7(7) . 3_455
O2 Gd2 C48 105.5(7) . 3_455
O11 Gd2 C48 26.7(6) 3_455 3_455
O1W4 Gd2 C48 84.9(11) . 3_455
O1W3 Gd2 C48 90.7(9) . 3_455
O12 Gd2 C48 27.3(6) 3_455 3_455
Gd1 O1W1 H111 127.9 . .
Gd1 O1W1 H112 126.9 . .
H111 O1W1 H112 104.8 . .
Gd1 O1W2 H121 124.2 . .
Gd1 O1W2 H122 126.1 . .
H121 O1W2 H122 109.7 . .
Gd2 O1W3 H131 124.7 . .
Gd2 O1W3 H132 126.4 . .
H131 O1W3 H132 108.9 . .
Gd2 O1W4 H141 121.3 . .
Gd2 O1W4 H142 133.0 . .
H141 O1W4 H142 105.3 . .
C1 O1 Gd1 144.9(16) . .
C1 O2 Gd2 142.4(16) . .
C16 O3 Gd1 157.8(16) . 6_556
C16 O4 Gd2 125.6(15) . 6_556
C17 O5 Gd1 143.4(16) . .
C17 O6 Gd2 143.3(13) . .
C32 O7 Gd1 131.3(14) . 6_565
C32 O8 Gd2 165.3(13) . 6_565
C33 O9 Gd1 90.6(13) . .
C33 O10 Gd1 97.5(15) . .
C48 O11 Gd2 92.7(13) . 3_545
C48 O12 Gd2 87.0(13) . 3_545
O2 C1 O1 127(2) . .
O2 C1 C2 118(2) . .
O1 C1 C2 114(2) . .
C5 C2 C4 117(2) . .
C5 C2 C1 124(2) . .
C4 C2 C1 119(2) . .
C15 C3 C14 114(2) . .
C15 C3 C16 124(3) . .
C14 C3 C16 122(3) . .
C2 C4 C6 120(2) . .
C2 C4 H4 119.8 . .
C6 C4 H4 119.8 . .
C7 C5 C2 124(2) . .
C7 C5 H5 117.8 . .
C2 C5 H5 117.8 . .
C8 C6 C4 124(2) . .
C8 C6 H6 117.8 . .
C4 C6 H6 117.8 . .
C5 C7 C8 120(2) . .
C5 C7 H7 120.0 . .
C8 C7 H7 120.0 . .
C6 C8 C9 128(2) . .
C6 C8 C7 113(2) . .
C9 C8 C7 119(2) . .
C10 C9 C8 175(3) . .
C9 C10 C13 178(4) . .
C14 C11 C13 119(3) . .
C14 C11 H11 120.5 . .
C13 C11 H11 120.5 . .
C13 C12 C15 119(3) . .
C13 C12 H12 120.3 . .
C15 C12 H12 120.3 . .
C11 C13 C12 119(3) . .
C11 C13 C10 124(3) . .
C12 C13 C10 117(3) . .
C11 C14 C3 125(3) . .
C11 C14 H14 117.6 . .
C3 C14 H14 117.6 . .
C3 C15 C12 123(3) . .
C3 C15 H15 118.4 . .
C12 C15 H15 118.4 . .
O3 C16 O4 127.0(18) . .
O3 C16 C3 116(2) . .
O4 C16 C3 117(2) . .
O6 C17 O5 125.0(17) . .
O6 C17 C18 118(2) . .
O5 C17 C18 116(2) . .
C20 C18 C19 115(2) . .
C20 C18 C17 127(3) . .
C19 C18 C17 118(2) . .
C18 C19 C21 122(3) . .
C18 C19 H19 119.2 . .
C21 C19 H19 119.2 . .
C22 C20 C18 128(4) . .
C22 C20 H20 116.1 . .
C18 C20 H20 116.1 . .
C23 C21 C19 118(3) . .
C23 C21 H21 121.2 . .
C19 C21 H21 121.2 . .
C20 C22 C23 115(4) . .
C20 C22 H22 122.7 . .
C23 C22 H22 122.7 . .
C21 C23 C22 121(3) . .
C21 C23 C24 125(3) . .
C22 C23 C24 110(3) . .
C25 C24 C23 168(5) . .
C24 C25 C26 174(3) . .
C27 C26 C28 118(3) . .
C27 C26 C25 124(3) . .
C28 C26 C25 118(3) . .
C26 C27 C29 121(3) . .
C26 C27 H27 119.3 . .
C29 C27 H27 119.3 . .
C30 C28 C26 121(3) . .
C30 C28 H28 119.6 . .
C26 C28 H28 119.6 . .
C27 C29 C31 121(3) . .
C27 C29 H29 119.4 . .
C31 C29 H29 119.4 . .
C28 C30 C31 120(3) . .
C28 C30 H30 119.9 . .
C31 C30 H30 119.9 . .
C30 C31 C29 117(2) . .
C30 C31 C32 120(2) . .
C29 C31 C32 122(2) . .
O7 C32 O8 120.3(18) . .
O7 C32 C31 122(2) . .
O8 C32 C31 118(2) . .
O10 C33 O9 120(2) . .
O10 C33 C34 127(2) . .
O9 C33 C34 111(2) . .
O10 C33 Gd1 58.5(13) . .
O9 C33 Gd1 62.0(10) . .
C34 C33 Gd1 169(3) . .
C36 C34 C35 116(2) . .
C36 C34 C33 127(2) . .
C35 C34 C33 117(3) . .
C37 C35 C34 123(3) . .
C37 C35 H35 118.3 . .
C34 C35 H35 118.3 . .
C34 C36 C38 127(2) . .
C34 C36 H36 116.6 . .
C38 C36 H36 116.6 . .
C35 C37 C39 118(3) . .
C35 C37 H37 121.1 . .
C39 C37 H37 121.1 . .
C36 C38 C39 115(2) . .
C36 C38 H38 122.5 . .
C39 C38 H38 122.5 . .
C37 C39 C38 120(2) . .
C37 C39 C40 116(2) . .
C38 C39 C40 122(2) . .
C41 C40 C39 172(4) . .
C40 C41 C42 177(3) . .
C43 C42 C44 119.1(19) . .
C43 C42 C41 121(2) . .
C44 C42 C41 119(2) . .
C42 C43 C45 121(2) . .
C42 C43 H43 119.7 . .
C45 C43 H43 119.7 . .
C46 C44 C42 119(2) . .
C46 C44 H44 120.4 . .
C42 C44 H44 120.4 . .
C47 C45 C43 117(2) . .
C47 C45 H45 121.3 . .
C43 C45 H45 121.3 . .
C47 C46 C44 120(2) . .
C47 C46 H46 120.1 . .
C44 C46 H46 120.1 . .
C46 C47 C45 123(2) . .
C46 C47 C48 122(2) . .
C45 C47 C48 114(2) . .
O11 C48 O12 126(2) . .
O11 C48 C47 114(2) . .
O12 C48 C47 119(2) . .
O11 C48 Gd2 60.6(10) . 3_545
O12 C48 Gd2 65.7(11) . 3_545
C47 C48 Gd2 173.1(19) . 3_545

loop_
_geom_bond_atom_site_label_1
_geom_bond_atom_site_label_2
_geom_bond_distance
_geom_bond_site_symmetry_2
Gd1 O5 2.301(14) .
Gd1 O1 2.326(17) .
Gd1 O3 2.344(17) 6
Gd1 O1W1 2.36(4) .
Gd1 O7 2.369(14) 6_566
Gd1 O10 2.399(19) .
Gd1 O1W2 2.41(2) .
Gd1 O9 2.463(13) .
Gd1 C33 2.79(2) .
Gd2 O8 2.263(16) 6_566
Gd2 O4 2.286(14) 6
Gd2 O6 2.320(14) .
Gd2 O2 2.331(15) .
Gd2 O11 2.439(13) 3_455
Gd2 O1W4 2.44(3) .
Gd2 O1W3 2.458(18) .
Gd2 O12 2.553(15) 3_455
Gd2 C48 2.80(2) 3_455
O1W1 H111 0.8709 .
O1W1 H112 0.8807 .
O1W2 H121 0.8647 .
O1W2 H122 0.8329 .
O1W3 H131 0.8640 .
O1W3 H132 0.8425 .
O1W4 H141 0.9572 .
O1W4 H142 0.7832 .
O1 C1 1.27(3) .
O2 C1 1.23(3) .
O3 C16 1.19(3) .
O4 C16 1.39(3) .
O5 C17 1.29(3) .
O6 C17 1.27(3) .
O7 C32 1.19(2) .
O8 C32 1.34(3) .
O9 C33 1.28(3) .
O10 C33 1.14(3) .
O11 C48 1.26(3) .
O12 C48 1.28(3) .
C1 C2 1.50(3) .
C2 C5 1.36(3) .
C2 C4 1.37(3) .
C3 C15 1.35(4) .
C3 C14 1.41(4) .
C3 C16 1.52(3) .
C4 C6 1.39(3) .
C4 H4 0.9300 .
C5 C7 1.31(3) .
C5 H5 0.9300 .
C6 C8 1.34(3) .
C6 H6 0.9300 .
C7 C8 1.51(3) .
C7 H7 0.9300 .
C8 C9 1.40(3) .
C9 C10 1.19(3) .
C10 C13 1.40(3) .
C11 C14 1.37(3) .
C11 C13 1.37(4) .
C11 H11 0.9300 .
C12 C13 1.39(4) .
C12 C15 1.41(3) .
C12 H12 0.9300 .
C14 H14 0.9300 .
C15 H15 0.9300 .
C17 C18 1.46(2) .
C18 C20 1.33(4) .
C18 C19 1.38(4) .
C19 C21 1.45(3) .
C19 H19 0.9300 .
C20 C22 1.31(4) .
C20 H20 0.9300 .
C21 C23 1.26(5) .
C21 H21 0.9300 .
C22 C23 1.48(5) .
C22 H22 0.9300 .
C23 C24 1.55(4) .
C24 C25 1.19(3) .
C25 C26 1.43(3) .
C26 C27 1.34(5) .
C26 C28 1.40(5) .
C27 C29 1.38(3) .
C27 H27 0.9300 .
C28 C30 1.38(3) .
C28 H28 0.9300 .
C29 C31 1.40(3) .
C29 H29 0.9300 .
C30 C31 1.39(3) .
C30 H30 0.9300 .
C31 C32 1.43(3) .
C33 C34 1.54(3) .
C34 C36 1.31(4) .
C34 C35 1.42(4) .
C35 C37 1.36(3) .
C35 H35 0.9300 .
C36 C38 1.41(3) .
C36 H36 0.9300 .
C37 C39 1.42(4) .
C37 H37 0.9300 .
C38 C39 1.43(3) .
C38 H38 0.9300 .
C39 C40 1.43(3) .
C40 C41 1.19(3) .
C41 C42 1.45(3) .
C42 C43 1.36(3) .
C42 C44 1.43(3) .
C43 C45 1.42(3) .
C43 H43 0.9300 .
C44 C46 1.38(3) .
C44 H44 0.9300 .
C45 C47 1.39(3) .
C45 H45 0.9300 .
C46 C47 1.33(3) .
C46 H46 0.9300 .
C47 C48 1.57(3) .

loop_
_geom_torsion_atom_site_label_1
_geom_torsion_atom_site_label_2
_geom_torsion_atom_site_label_3
_geom_torsion_atom_site_label_4
_geom_torsion
_geom_torsion_site_symmetry_1
Gd2 O2 C1 O1 8(4) .
Gd2 O2 C1 C2 176.8(17) .
Gd1 O1 C1 O2 -7(4) .
Gd1 O1 C1 C2 -176.2(17) .
O2 C1 C2 C5 169(3) .
O1 C1 C2 C5 -20(4) .
O2 C1 C2 C4 -7(4) .
O1 C1 C2 C4 164(2) .
C5 C2 C4 C6 6(5) .
C1 C2 C4 C6 -178(3) .
C4 C2 C5 C7 1(4) .
C1 C2 C5 C7 -176(3) .
C2 C4 C6 C8 -8(6) .
C2 C5 C7 C8 -5(4) .
C4 C6 C8 C9 180(3) .
C4 C6 C8 C7 3(5) .
C5 C7 C8 C6 3(4) .
C5 C7 C8 C9 -174(3) .
C14 C11 C13 C12 -1(5) .
C14 C11 C13 C10 -175(3) .
C15 C12 C13 C11 -1(5) .
C15 C12 C13 C10 173(3) .
C13 C11 C14 C3 1(5) .
C15 C3 C14 C11 1(5) .
C16 C3 C14 C11 179(3) .
C14 C3 C15 C12 -4(5) .
C16 C3 C15 C12 178(3) .
C13 C12 C15 C3 4(5) .
Gd1 O3 C16 O4 -21(6) 6_556
Gd1 O3 C16 C3 155(3) 6_556
Gd2 O4 C16 O3 -14(3) 6_556
Gd2 O4 C16 C3 169.9(15) 6_556
C15 C3 C16 O3 1(4) .
C14 C3 C16 O3 -177(3) .
C15 C3 C16 O4 177(3) .
C14 C3 C16 O4 -1(4) .
Gd2 O6 C17 O5 4(4) .
Gd2 O6 C17 C18 179.5(17) .
Gd1 O5 C17 O6 21(4) .
Gd1 O5 C17 C18 -154.7(19) .
O6 C17 C18 C20 -179(4) .
O5 C17 C18 C20 -3(5) .
O6 C17 C18 C19 3(4) .
O5 C17 C18 C19 178(3) .
C20 C18 C19 C21 1(5) .
C17 C18 C19 C21 179(3) .
C19 C18 C20 C22 -1(8) .
C17 C18 C20 C22 -180(5) .
C18 C19 C21 C23 9(6) .
C18 C20 C22 C23 -6(9) .
C19 C21 C23 C22 -17(6) .
C19 C21 C23 C24 -176(3) .
C20 C22 C23 C21 16(7) .
C20 C22 C23 C24 178(4) .
C21 C23 C24 C25 -28(17) .
C22 C23 C24 C25 171(14) .
C28 C26 C27 C29 -5(5) .
C25 C26 C27 C29 179(3) .
C27 C26 C28 C30 5(5) .
C25 C26 C28 C30 -180(3) .
C26 C27 C29 C31 7(4) .
C26 C28 C30 C31 -6(4) .
C28 C30 C31 C29 7(4) .
C28 C30 C31 C32 178(2) .
C27 C29 C31 C30 -8(4) .
C27 C29 C31 C32 -178(2) .
Gd1 O7 C32 O8 -16(3) 6_565
Gd1 O7 C32 C31 166.1(15) 6_565
Gd2 O8 C32 O7 9(7) 6_565
Gd2 O8 C32 C31 -173(5) 6_565
C30 C31 C32 O7 8(3) .
C29 C31 C32 O7 178(2) .
C30 C31 C32 O8 -170(2) .
C29 C31 C32 O8 0(3) .
Gd1 O10 C33 O9 6(4) .
Gd1 O10 C33 C34 169(3) .
Gd1 O9 C33 O10 -6(4) .
Gd1 O9 C33 C34 -171(3) .
O10 C33 C34 C36 -171(4) .
O9 C33 C34 C36 -7(5) .
Gd1 C33 C34 C36 -55(11) .
O10 C33 C34 C35 15(6) .
O9 C33 C34 C35 179(3) .
Gd1 C33 C34 C35 131(8) .
C36 C34 C35 C37 -2(6) .
C33 C34 C35 C37 173(4) .
C35 C34 C36 C38 0(5) .
C33 C34 C36 C38 -175(3) .
C34 C35 C37 C39 7(7) .
C34 C36 C38 C39 -3(5) .
C35 C37 C39 C38 -10(6) .
C35 C37 C39 C40 -177(3) .
C36 C38 C39 C37 8(5) .
C36 C38 C39 C40 173(3) .
C44 C42 C43 C45 -5(5) .
C41 C42 C43 C45 -172(3) .
C43 C42 C44 C46 11(5) .
C41 C42 C44 C46 178(3) .
C42 C43 C45 C47 -1(5) .
C42 C44 C46 C47 -11(5) .
C44 C46 C47 C45 6(5) .
C44 C46 C47 C48 179(3) .
C43 C45 C47 C46 0(5) .
C43 C45 C47 C48 -173(3) .
Gd2 O11 C48 O12 4(4) 3_545
Gd2 O11 C48 C47 175(2) 3_545
Gd2 O12 C48 O11 -4(4) 3_545
Gd2 O12 C48 C47 -175(3) 3_545
C46 C47 C48 O11 12(5) .
C45 C47 C48 O11 -174(3) .
C46 C47 C48 O12 -176(3) .
C45 C47 C48 O12 -2(4) .
